data_2240870
loop_
_publ_author_name
'AaminaNaaz, Y.'
'Kamalraja, J.'
'Vimala, G.'
'Perumal, P. T.'
'SubbiahPandi, A.'

_publ_section_title
;
 Crystal structure of
 1'-(prop-2-yn-1-yl)-1,4-dihydrospiro[benzo[<i>d</i>][1,3]oxazine-2,3'-indolin]-2'-one
;
_journal_coeditor_code SU5155
_journal_issue 7
_journal_name_full 'Acta Crystallographica Section E'
_journal_page_first o510
_journal_page_last o511
_journal_paper_doi 10.1107/S2056989015011949
_journal_volume 71
_journal_year 2015
_chemical_formula_iupac 'C18 H14 N2 O2'
_chemical_formula_moiety 'C18 H14 N2 O2'
_chemical_formula_sum 'C18 H14 N2 O2'
_chemical_formula_weight 290.31
_chemical_name_systematic 1'-(prop-2-yn-1-yl)-1,4-dihydrospiro[benzo[<i>d</i>][1,3]oxazine-2,3'-indolin]-2'-one
_space_group_IT_number 2
_symmetry_cell_setting triclinic
_symmetry_space_group_name_Hall '-P 1'
_symmetry_space_group_name_H-M 'P -1'
_atom_sites_solution_hydrogens geom
_atom_sites_solution_primary direct
_atom_sites_solution_secondary difmap
_audit_creation_method SHELXL-97
_cell_angle_alpha 85.884(3)
_cell_angle_beta 86.814(3)
_cell_angle_gamma 74.125(3)
_cell_formula_units_Z 2
_cell_length_a 5.5571(3)
_cell_length_b 8.5404(4)
_cell_length_c 15.4542(9)
_cell_measurement_reflns_used 2350
_cell_measurement_temperature 293(2)
_cell_measurement_theta_max 27.61
_cell_measurement_theta_min 2.48
_cell_volume 703.17(7)
_computing_cell_refinement
;
<i>SAINT</i> (Bruker, 2008)
;
_computing_data_collection
;
<i>APEX2</i> (Bruker, 2008)
;
_computing_data_reduction
;
<i>SAINT</i> (Bruker, 2008)
;
_computing_molecular_graphics
;
<i>PLATON</i> (Spek, 2009)
;
_computing_publication_material
;
<i>SHELXL97</i> and <i>PLATON</i> (Spek, 2009)
;
_computing_structure_refinement
;
SHELXL97 (Sheldrick, 2008)
;
_computing_structure_solution
;
SHELXS97 (Sheldrick, 2008)
;
_diffrn_ambient_temperature 293(2)
_diffrn_measured_fraction_theta_full 0.988
_diffrn_measured_fraction_theta_max 0.988
_diffrn_measurement_device_type 'Bruker SMART APEXII CCD'
_diffrn_measurement_method '\w and \f scans'
_diffrn_radiation_monochromator graphite
_diffrn_radiation_source 'fine-focus sealed tube'
_diffrn_radiation_type MoK\a
_diffrn_radiation_wavelength 0.71073
_diffrn_reflns_av_R_equivalents 0.0310
_diffrn_reflns_av_sigmaI/netI 0.0264
_diffrn_reflns_limit_h_max 7
_diffrn_reflns_limit_h_min -7
_diffrn_reflns_limit_k_max 11
_diffrn_reflns_limit_k_min -11
_diffrn_reflns_limit_l_max 20
_diffrn_reflns_limit_l_min -20
_diffrn_reflns_number 16184
_diffrn_reflns_theta_full 27.61
_diffrn_reflns_theta_max 27.61
_diffrn_reflns_theta_min 2.48
_exptl_absorpt_coefficient_mu 0.091
_exptl_absorpt_correction_T_max 0.984
_exptl_absorpt_correction_T_min 0.981
_exptl_absorpt_correction_type multi-scan
_exptl_absorpt_process_details
;
(<i>SADABS</i>; Bruker, 2008)
;
_exptl_crystal_colour colourless
_exptl_crystal_density_diffrn 1.371
_exptl_crystal_density_method 'not measured'
_exptl_crystal_description block
_exptl_crystal_F_000 304
_exptl_crystal_size_max 0.21
_exptl_crystal_size_mid 0.19
_exptl_crystal_size_min 0.18
_refine_diff_density_max 0.147
_refine_diff_density_min -0.209
_refine_ls_extinction_method none
_refine_ls_goodness_of_fit_ref 1.060
_refine_ls_hydrogen_treatment constr
_refine_ls_matrix_type full
_refine_ls_number_parameters 199
_refine_ls_number_reflns 3231
_refine_ls_number_restraints 0
_refine_ls_restrained_S_all 1.060
_refine_ls_R_factor_all 0.0656
_refine_ls_R_factor_gt 0.0406
_refine_ls_shift/su_max 0.000
_refine_ls_shift/su_mean 0.000
_refine_ls_structure_factor_coef Fsqd
_refine_ls_weighting_details 'calc w=1/[\s^2^(Fo^2^)+(0.0405P)^2^+0.1883P] where P=(Fo^2^+2Fc^2^)/3'
_refine_ls_weighting_scheme calc
_refine_ls_wR_factor_gt 0.0909
_refine_ls_wR_factor_ref 0.1058
_reflns_number_gt 2350
_reflns_number_total 3231
_reflns_threshold_expression >2sigma(I)
_cod_data_source_file su5155sup1.cif
_cod_data_source_block I
_cod_original_cell_volume 703.17(6)
_cod_database_code 2240870

loop_
_symmetry_equiv_pos_as_xyz
'x, y, z'
'-x, -y, -z'

loop_
_atom_site_type_symbol
_atom_site_label
_atom_site_fract_x
_atom_site_fract_y
_atom_site_fract_z
_atom_site_U_iso_or_equiv
_atom_site_adp_type
_atom_site_calc_flag
_atom_site_refinement_flags
_atom_site_occupancy
_atom_site_symmetry_multiplicity
O O1 0.44655(19) 0.31187(12) 0.35868(6) 0.0365(3) Uani d . 1 1
N N1 0.6584(2) 0.48707(15) 0.28492(8) 0.0383(3) Uani d . 1 1
H H1 0.7953 0.4869 0.2560 0.046 Uiso calc R 1 1
O O2 0.14706(18) 0.52580(13) 0.21423(7) 0.0413(3) Uani d . 1 1
N N2 0.3795(2) 0.29626(15) 0.15105(8) 0.0352(3) Uani d . 1 1
C C6 0.7141(3) 0.21178(17) 0.23854(9) 0.0322(3) Uani d . 1 1
C C9 0.3552(3) 0.59601(17) 0.39673(9) 0.0321(3) Uani d . 1 1
C C14 0.5492(2) 0.61191(17) 0.33911(9) 0.0299(3) Uani d . 1 1
C C7 0.5434(2) 0.35940(17) 0.27729(9) 0.0296(3) Uani d . 1 1
C C13 0.6337(3) 0.75102(18) 0.33677(10) 0.0379(3) Uani d . 1 1
H H13 0.7673 0.7600 0.2996 0.045 Uiso calc R 1 1
C C15 0.3291(2) 0.40839(17) 0.21203(9) 0.0306(3) Uani d . 1 1
C C8 0.2756(3) 0.44185(18) 0.40275(10) 0.0369(3) Uani d . 1 1
H H8A 0.2598 0.4071 0.4635 0.044 Uiso calc R 1 1
H H8B 0.1120 0.4635 0.3782 0.044 Uiso calc R 1 1
C C10 0.2424(3) 0.7231(2) 0.44848(10) 0.0428(4) Uani d . 1 1
H H10 0.1106 0.7142 0.4865 0.051 Uiso calc R 1 1
C C1 0.6078(3) 0.17761(17) 0.16557(9) 0.0329(3) Uani d . 1 1
C C12 0.5198(3) 0.87512(19) 0.38939(11) 0.0453(4) Uani d . 1 1
H H12 0.5767 0.9681 0.3877 0.054 Uiso calc R 1 1
C C17 0.3297(3) 0.31873(19) -0.00454(11) 0.0432(4) Uani d . 1 1
C C16 0.2147(3) 0.2998(2) 0.08103(10) 0.0442(4) Uani d . 1 1
H H16A 0.0651 0.3894 0.0879 0.053 Uiso calc R 1 1
H H16B 0.1641 0.1994 0.0851 0.053 Uiso calc R 1 1
C C5 0.9381(3) 0.11227(19) 0.26579(10) 0.0420(4) Uani d . 1 1
H H5 1.0113 0.1349 0.3144 0.050 Uiso calc R 1 1
C C11 0.3219(3) 0.8629(2) 0.44470(11) 0.0481(4) Uani d . 1 1
H H11 0.2425 0.9483 0.4792 0.058 Uiso calc R 1 1
C C3 0.9441(3) -0.05574(19) 0.14768(12) 0.0501(4) Uani d . 1 1
H H3 1.0233 -0.1477 0.1177 0.060 Uiso calc R 1 1
C C2 0.7189(3) 0.04466(19) 0.11901(11) 0.0438(4) Uani d . 1 1
H H2 0.6462 0.0227 0.0701 0.053 Uiso calc R 1 1
C C4 1.0533(3) -0.0227(2) 0.21942(12) 0.0496(4) Uani d . 1 1
H H4 1.2056 -0.0915 0.2369 0.060 Uiso calc R 1 1
C C18 0.4183(4) 0.3288(2) -0.07400(13) 0.0641(5) Uani d . 1 1
H H18 0.4891 0.3368 -0.1295 0.077 Uiso calc R 1 1

loop_
_atom_site_aniso_label
_atom_site_aniso_U_11
_atom_site_aniso_U_22
_atom_site_aniso_U_33
_atom_site_aniso_U_12
_atom_site_aniso_U_13
_atom_site_aniso_U_23
O1 0.0434(6) 0.0375(5) 0.0296(5) -0.0140(5) 0.0021(4) 0.0025(4)
N1 0.0319(6) 0.0435(7) 0.0449(7) -0.0192(6) 0.0108(5) -0.0129(6)
O2 0.0295(5) 0.0451(6) 0.0435(6) 0.0000(5) -0.0013(4) -0.0031(5)
N2 0.0304(6) 0.0400(7) 0.0345(7) -0.0064(5) -0.0075(5) -0.0056(5)
C6 0.0310(7) 0.0313(7) 0.0336(7) -0.0080(6) -0.0025(6) 0.0011(6)
C9 0.0294(7) 0.0403(8) 0.0267(7) -0.0093(6) -0.0037(6) -0.0011(6)
C14 0.0263(7) 0.0343(7) 0.0294(7) -0.0078(6) -0.0055(5) -0.0013(6)
C7 0.0286(7) 0.0343(7) 0.0270(7) -0.0106(6) -0.0007(5) -0.0003(6)
C13 0.0370(8) 0.0390(8) 0.0406(8) -0.0154(7) -0.0039(6) -0.0001(7)
C15 0.0260(7) 0.0342(7) 0.0321(7) -0.0102(6) 0.0018(6) 0.0012(6)
C8 0.0350(8) 0.0468(9) 0.0310(7) -0.0155(7) 0.0041(6) -0.0023(6)
C10 0.0388(9) 0.0531(9) 0.0352(8) -0.0096(7) 0.0022(7) -0.0084(7)
C1 0.0317(7) 0.0305(7) 0.0365(8) -0.0085(6) -0.0032(6) 0.0002(6)
C12 0.0525(10) 0.0362(8) 0.0502(10) -0.0149(7) -0.0113(8) -0.0037(7)
C17 0.0513(10) 0.0395(8) 0.0392(9) -0.0107(7) -0.0122(7) -0.0028(7)
C16 0.0373(8) 0.0585(10) 0.0390(9) -0.0140(7) -0.0111(7) -0.0057(7)
C5 0.0376(8) 0.0429(9) 0.0426(9) -0.0054(7) -0.0098(7) 0.0008(7)
C11 0.0531(10) 0.0440(9) 0.0449(9) -0.0060(8) -0.0048(8) -0.0142(7)
C3 0.0519(10) 0.0332(8) 0.0597(11) -0.0012(7) 0.0001(8) -0.0083(8)
C2 0.0480(9) 0.0363(8) 0.0469(9) -0.0084(7) -0.0061(7) -0.0087(7)
C4 0.0412(9) 0.0395(9) 0.0596(11) 0.0032(7) -0.0066(8) 0.0013(8)
C18 0.0887(15) 0.0581(12) 0.0450(11) -0.0205(11) -0.0025(10) 0.0033(9)

loop_
_atom_type_symbol
_atom_type_description
_atom_type_scat_dispersion_real
_atom_type_scat_dispersion_imag
_atom_type_scat_source
C C 0.0033 0.0016 'International Tables Vol C Tables 4.2.6.8 and 6.1.1.4'
H H 0.0000 0.0000 'International Tables Vol C Tables 4.2.6.8 and 6.1.1.4'
N N 0.0061 0.0033 'International Tables Vol C Tables 4.2.6.8 and 6.1.1.4'
O O 0.0106 0.0060 'International Tables Vol C Tables 4.2.6.8 and 6.1.1.4'

loop_
_geom_angle_atom_site_label_1
_geom_angle_atom_site_label_2
_geom_angle_atom_site_label_3
_geom_angle
C7 O1 C8 114.81(10)
C14 N1 C7 119.77(11)
C15 N2 C1 111.34(11)
C15 N2 C16 123.33(12)
C1 N2 C16 125.32(12)
C5 C6 C1 120.23(13)
C5 C6 C7 130.43(13)
C1 C6 C7 109.30(12)
C10 C9 C14 118.87(14)
C10 C9 C8 121.35(13)
C14 C9 C8 119.77(12)
N1 C14 C9 119.32(12)
N1 C14 C13 120.65(13)
C9 C14 C13 120.03(13)
O1 C7 N1 111.37(11)
O1 C7 C6 108.82(11)
N1 C7 C6 113.52(11)
O1 C7 C15 108.92(10)
N1 C7 C15 111.96(11)
C6 C7 C15 101.78(11)
C12 C13 C14 119.93(15)
O2 C15 N2 125.26(13)
O2 C15 C7 126.81(13)
N2 C15 C7 107.93(11)
O1 C8 C9 113.31(11)
C11 C10 C9 121.15(15)
C2 C1 C6 121.96(14)
C2 C1 N2 128.46(13)
C6 C1 N2 109.58(12)
C13 C12 C11 120.49(15)
C18 C17 C16 177.26(18)
N2 C16 C17 113.13(13)
C6 C5 C4 118.59(15)
C12 C11 C10 119.46(15)
C4 C3 C2 121.54(15)
C1 C2 C3 117.24(15)
C3 C4 C5 120.44(15)

loop_
_geom_bond_atom_site_label_1
_geom_bond_atom_site_label_2
_geom_bond_distance
O1 C7 1.4168(16)
O1 C8 1.4347(17)
N1 C14 1.3872(17)
N1 C7 1.4212(17)
O2 C15 1.2150(16)
N2 C15 1.3554(18)
N2 C1 1.4078(18)
N2 C16 1.4497(18)
C6 C5 1.370(2)
C6 C1 1.3861(19)
C6 C7 1.4964(19)
C9 C10 1.381(2)
C9 C14 1.3888(19)
C9 C8 1.495(2)
C14 C13 1.390(2)
C7 C15 1.5525(19)
C13 C12 1.373(2)
C10 C11 1.378(2)
C1 C2 1.368(2)
C12 C11 1.377(2)
C17 C18 1.163(2)
C17 C16 1.454(2)
C5 C4 1.384(2)
C3 C4 1.375(2)
C3 C2 1.385(2)

loop_
_geom_hbond_atom_site_label_D
_geom_hbond_atom_site_label_H
_geom_hbond_atom_site_label_A
_geom_hbond_site_symmetry_A
_geom_hbond_distance_DH
_geom_hbond_distance_HA
_geom_hbond_distance_DA
_geom_hbond_angle_DHA
N1 H1 O2 1_655 0.86 2.13 2.9641(16) 164
C4 H4 Cg4 1_645 0.93 2.90 3.6572(19) 140
C8 H8A Cg4 2_666 0.97 2.86 3.6636(17) 141
C16 H16B Cg3 1_455 0.97 2.79 3.5341(18) 134

loop_
_geom_torsion_atom_site_label_1
_geom_torsion_atom_site_label_2
_geom_torsion_atom_site_label_3
_geom_torsion_atom_site_label_4
_geom_torsion
C7 N1 C14 C9 11.5(2)
C7 N1 C14 C13 -169.20(13)
C10 C9 C14 N1 -177.99(13)
C8 C9 C14 N1 3.0(2)
C10 C9 C14 C13 2.7(2)
C8 C9 C14 C13 -176.28(13)
C8 O1 C7 N1 55.09(15)
C8 O1 C7 C6 -179.03(11)
C8 O1 C7 C15 -68.86(14)
C14 N1 C7 O1 -39.97(17)
C14 N1 C7 C6 -163.21(12)
C14 N1 C7 C15 82.24(15)
C5 C6 C7 O1 -65.35(19)
C1 C6 C7 O1 112.28(13)
C5 C6 C7 N1 59.3(2)
C1 C6 C7 N1 -123.10(13)
C5 C6 C7 C15 179.75(15)
C1 C6 C7 C15 -2.62(14)
N1 C14 C13 C12 178.50(13)
C9 C14 C13 C12 -2.2(2)
C1 N2 C15 O2 178.55(13)
C16 N2 C15 O2 -2.1(2)
C1 N2 C15 C7 -1.51(15)
C16 N2 C15 C7 177.82(13)
O1 C7 C15 O2 67.59(17)
N1 C7 C15 O2 -56.01(18)
C6 C7 C15 O2 -177.58(13)
O1 C7 C15 N2 -112.35(12)
N1 C7 C15 N2 124.05(12)
C6 C7 C15 N2 2.48(14)
C7 O1 C8 C9 -41.18(16)
C10 C9 C8 O1 -167.24(13)
C14 C9 C8 O1 11.71(19)
C14 C9 C10 C11 -1.1(2)
C8 C9 C10 C11 177.88(14)
C5 C6 C1 C2 0.6(2)
C7 C6 C1 C2 -177.30(13)
C5 C6 C1 N2 179.83(13)
C7 C6 C1 N2 1.91(16)
C15 N2 C1 C2 178.94(15)
C16 N2 C1 C2 -0.4(2)
C15 N2 C1 C6 -0.21(16)
C16 N2 C1 C6 -179.52(14)
C14 C13 C12 C11 0.0(2)
C15 N2 C16 C17 118.22(16)
C1 N2 C16 C17 -62.5(2)
C18 C17 C16 N2 133(4)
C1 C6 C5 C4 -0.5(2)
C7 C6 C5 C4 176.88(15)
C13 C12 C11 C10 1.6(2)
C9 C10 C11 C12 -1.1(2)
C6 C1 C2 C3 0.0(2)
N2 C1 C2 C3 -179.08(15)
C4 C3 C2 C1 -0.6(3)
C2 C3 C4 C5 0.7(3)
C6 C5 C4 C3 -0.1(3)

_cod_database_fobs_code 2240870
